data_2206385
loop_
_publ_author_name
'Feng-Qi He'
'Bao-Lei Wang'
'Zheng-Ming Li'
'Hai-Bin Song'

_publ_section_title
;
 1-[4-(4-Methylpyrimidin-2-yl)piperazin-1-ylmethyl]-1<i>H</i>-benzotriazole
;
_journal_coeditor_code CI6611
_journal_issue 8
_journal_name_full 'Acta Crystallographica Section E'
_journal_page_first o2602
_journal_page_last o2604
_journal_paper_doi 10.1107/S1600536805022208
_journal_volume 61
_journal_year 2005
_chemical_formula_iupac 'C16 H19 N7'
_chemical_formula_moiety 'C16 H19 N7'
_chemical_formula_sum 'C16 H19 N7'
_chemical_formula_weight 309.38
_chemical_name_systematic
;
1-[4-(4-Methylpyrimidin-2-yl)piperazin-1-ylmethyl]-1H-benzotriazole
;
_space_group_IT_number 2
_symmetry_cell_setting triclinic
_symmetry_space_group_name_Hall '-P 1'
_symmetry_space_group_name_H-M 'P -1'
_atom_sites_solution_hydrogens geom
_atom_sites_solution_primary direct
_atom_sites_solution_secondary difmap
_cell_angle_alpha 102.108(8)
_cell_angle_beta 94.112(7)
_cell_angle_gamma 101.504(8)
_cell_formula_units_Z 2
_cell_length_a 6.5207(17)
_cell_length_b 9.2488(16)
_cell_length_c 13.429(4)
_cell_measurement_reflns_used 1635
_cell_measurement_temperature 294(2)
_cell_measurement_theta_max 26.17
_cell_measurement_theta_min 2.31
_cell_volume 770.5(3)
_computing_cell_refinement 'SAINT (Bruker, 1999)'
_computing_data_collection 'SMART (Bruker, 1998)'
_computing_data_reduction SAINT
_computing_molecular_graphics 'SHELXTL (Bruker, 1999)'
_computing_publication_material SHELXTL
_computing_structure_refinement 'SHELXL97 (Sheldrick, 1997)'
_computing_structure_solution 'SHELXS97 (Sheldrick, 1997)'
_diffrn_ambient_temperature 294(2)
_diffrn_measured_fraction_theta_full 0.990
_diffrn_measured_fraction_theta_max 0.969
_diffrn_measurement_device_type 'Bruker SMART CCD area-detector'
_diffrn_measurement_method '\f and \w'
_diffrn_radiation_monochromator graphite
_diffrn_radiation_source 'fine-focus sealed tube'
_diffrn_radiation_type MoK\a
_diffrn_radiation_wavelength 0.71073
_diffrn_reflns_av_R_equivalents 0.0183
_diffrn_reflns_av_sigmaI/netI 0.0373
_diffrn_reflns_limit_h_max 8
_diffrn_reflns_limit_h_min -8
_diffrn_reflns_limit_k_max 11
_diffrn_reflns_limit_k_min -11
_diffrn_reflns_limit_l_max 7
_diffrn_reflns_limit_l_min -16
_diffrn_reflns_number 4365
_diffrn_reflns_theta_full 25.00
_diffrn_reflns_theta_max 26.53
_diffrn_reflns_theta_min 2.31
_diffrn_standards_decay_% 0
_diffrn_standards_number 0
_exptl_absorpt_coefficient_mu 0.086
_exptl_absorpt_correction_T_max 0.983
_exptl_absorpt_correction_T_min 0.972
_exptl_absorpt_correction_type multi-scan
_exptl_absorpt_process_details '(SADABS; Sheldrick, 1996)'
_exptl_crystal_colour colourless
_exptl_crystal_density_diffrn 1.334
_exptl_crystal_density_method 'not measured'
_exptl_crystal_description Prism
_exptl_crystal_F_000 328
_exptl_crystal_size_max 0.26
_exptl_crystal_size_mid 0.24
_exptl_crystal_size_min 0.20
_refine_diff_density_max 0.339
_refine_diff_density_min -0.179
_refine_ls_extinction_method none
_refine_ls_goodness_of_fit_ref 1.021
_refine_ls_hydrogen_treatment constr
_refine_ls_matrix_type full
_refine_ls_number_parameters 209
_refine_ls_number_reflns 3104
_refine_ls_number_restraints 0
_refine_ls_restrained_S_all 1.021
_refine_ls_R_factor_all 0.0774
_refine_ls_R_factor_gt 0.0481
_refine_ls_shift/su_max 0.001
_refine_ls_shift/su_mean 0.000
_refine_ls_structure_factor_coef Fsqd
_refine_ls_weighting_details 'calc w = 1/[\s^2^(Fo^2^)+(0.0614P)^2^+0.1903P] where P = (Fo^2^+2Fc^2^)/3'
_refine_ls_weighting_scheme calc
_refine_ls_wR_factor_gt 0.1169
_refine_ls_wR_factor_ref 0.1353
_reflns_number_gt 2102
_reflns_number_total 3104
_reflns_threshold_expression I>2\s(I)
_cod_data_source_file ci6611.cif
_cod_data_source_block I
_cod_database_code 2206385
_cod_database_fobs_code 2206385

loop_
_symmetry_equiv_pos_as_xyz
'x, y, z'
'-x, -y, -z'

loop_
_atom_site_label
_atom_site_fract_x
_atom_site_fract_y
_atom_site_fract_z
_atom_site_U_iso_or_equiv
_atom_site_adp_type
_atom_site_calc_flag
_atom_site_refinement_flags
_atom_site_occupancy
_atom_site_type_symbol
N1 0.0256(2) 0.16368(18) 0.08980(12) 0.0448(4) Uani d . 1 N
N2 -0.1810(3) 0.1463(2) 0.10249(14) 0.0596(5) Uani d . 1 N
N3 -0.2741(3) 0.2019(2) 0.03535(14) 0.0624(5) Uani d . 1 N
N4 0.2611(2) 0.23005(17) 0.25140(11) 0.0396(4) Uani d . 1 N
N5 0.3795(3) 0.51160(17) 0.39374(11) 0.0416(4) Uani d . 1 N
N6 0.4797(3) 0.74315(18) 0.35356(12) 0.0488(4) Uani d . 1 N
N7 0.1601(3) 0.6799(2) 0.42649(14) 0.0583(5) Uani d . 1 N
C1 0.0669(3) 0.2329(2) 0.01128(13) 0.0409(4) Uani d . 1 C
C2 -0.1273(3) 0.2571(2) -0.02272(14) 0.0465(5) Uani d . 1 C
C3 -0.1475(4) 0.3256(3) -0.10485(16) 0.0598(6) Uani d . 1 C
H3 -0.2763 0.3430 -0.1280 0.072 Uiso calc R 1 H
C4 0.0276(4) 0.3657(3) -0.14938(18) 0.0676(7) Uani d . 1 C
H4 0.0191 0.4120 -0.2042 0.081 Uiso calc R 1 H
C5 0.2217(4) 0.3394(3) -0.11507(18) 0.0683(7) Uani d . 1 C
H5 0.3382 0.3682 -0.1483 0.082 Uiso calc R 1 H
C6 0.2461(3) 0.2730(3) -0.03465(16) 0.0544(6) Uani d . 1 C
H6 0.3754 0.2559 -0.0121 0.065 Uiso calc R 1 H
C7 0.1670(3) 0.1167(2) 0.16130(14) 0.0475(5) Uani d . 1 C
H7A 0.0879 0.0298 0.1823 0.057 Uiso calc R 1 H
H7B 0.2787 0.0838 0.1247 0.057 Uiso calc R 1 H
C8 0.1087(3) 0.2894(2) 0.31321(14) 0.0426(5) Uani d . 1 C
H8A 0.0066 0.2060 0.3266 0.051 Uiso calc R 1 H
H8B 0.0338 0.3461 0.2759 0.051 Uiso calc R 1 H
C9 0.2186(3) 0.3908(2) 0.41291(14) 0.0444(5) Uani d . 1 C
H9A 0.1170 0.4339 0.4520 0.053 Uiso calc R 1 H
H9B 0.2829 0.3321 0.4529 0.053 Uiso calc R 1 H
C10 0.5331(3) 0.4520(2) 0.33370(14) 0.0440(5) Uani d . 1 C
H10A 0.6055 0.3946 0.3714 0.053 Uiso calc R 1 H
H10B 0.6370 0.5350 0.3211 0.053 Uiso calc R 1 H
C11 0.4240(3) 0.3514(2) 0.23333(14) 0.0428(5) Uani d . 1 C
H11A 0.3610 0.4109 0.1934 0.051 Uiso calc R 1 H
H11B 0.5260 0.3084 0.1946 0.051 Uiso calc R 1 H
C12 0.3364(3) 0.6498(2) 0.39045(13) 0.0424(5) Uani d . 1 C
C13 0.4403(4) 0.8812(2) 0.35349(16) 0.0536(5) Uani d . 1 C
C14 0.2630(4) 0.9204(3) 0.38875(19) 0.0661(7) Uani d . 1 C
H14 0.2360 1.0154 0.3885 0.079 Uiso calc R 1 H
C15 0.1277(4) 0.8168(3) 0.42415(19) 0.0696(7) Uani d . 1 C
H15 0.0064 0.8426 0.4480 0.084 Uiso calc R 1 H
C16 0.5980(4) 0.9835(3) 0.3114(2) 0.0813(8) Uani d . 1 C
H16A 0.7356 0.9659 0.3271 0.122 Uiso calc R 1 H
H16B 0.5962 1.0870 0.3415 0.122 Uiso calc R 1 H
H16C 0.5645 0.9641 0.2384 0.122 Uiso calc R 1 H

loop_
_atom_site_aniso_label
_atom_site_aniso_U_11
_atom_site_aniso_U_22
_atom_site_aniso_U_33
_atom_site_aniso_U_12
_atom_site_aniso_U_13
_atom_site_aniso_U_23
N1 0.0422(10) 0.0491(10) 0.0396(9) 0.0098(7) 0.0015(7) 0.0037(7)
N2 0.0438(11) 0.0734(13) 0.0550(11) 0.0049(9) 0.0067(8) 0.0078(9)
N3 0.0420(10) 0.0844(14) 0.0569(11) 0.0155(10) 0.0020(9) 0.0074(10)
N4 0.0451(9) 0.0355(8) 0.0368(8) 0.0081(7) 0.0034(7) 0.0062(6)
N5 0.0502(10) 0.0346(8) 0.0389(8) 0.0060(7) 0.0082(7) 0.0086(7)
N6 0.0522(10) 0.0437(10) 0.0498(9) 0.0036(8) 0.0033(8) 0.0163(8)
N7 0.0666(13) 0.0545(11) 0.0616(11) 0.0218(10) 0.0229(9) 0.0174(9)
C1 0.0408(11) 0.0429(10) 0.0352(9) 0.0118(8) -0.0011(8) 0.0002(8)
C2 0.0396(11) 0.0534(12) 0.0410(10) 0.0140(9) -0.0019(8) -0.0027(9)
C3 0.0562(14) 0.0708(15) 0.0522(12) 0.0268(12) -0.0096(11) 0.0070(11)
C4 0.0748(17) 0.0808(17) 0.0534(13) 0.0237(14) -0.0017(12) 0.0260(12)
C5 0.0585(15) 0.0934(19) 0.0591(14) 0.0152(13) 0.0109(11) 0.0310(13)
C6 0.0411(12) 0.0763(15) 0.0499(12) 0.0193(11) 0.0057(9) 0.0172(11)
C7 0.0584(13) 0.0406(11) 0.0415(10) 0.0133(10) 0.0002(9) 0.0047(8)
C8 0.0461(11) 0.0390(10) 0.0420(10) 0.0050(9) 0.0086(8) 0.0111(8)
C9 0.0550(12) 0.0391(10) 0.0396(10) 0.0066(9) 0.0145(9) 0.0106(8)
C10 0.0417(11) 0.0439(11) 0.0453(10) 0.0065(9) 0.0046(8) 0.0109(9)
C11 0.0447(11) 0.0468(11) 0.0395(10) 0.0130(9) 0.0107(8) 0.0106(8)
C12 0.0524(12) 0.0406(11) 0.0313(9) 0.0044(9) 0.0008(8) 0.0085(8)
C13 0.0617(14) 0.0448(12) 0.0513(12) 0.0029(10) -0.0011(10) 0.0156(10)
C14 0.0810(18) 0.0520(14) 0.0736(16) 0.0243(13) 0.0162(13) 0.0211(12)
C15 0.0791(17) 0.0641(16) 0.0769(16) 0.0316(14) 0.0271(14) 0.0198(13)
C16 0.0808(19) 0.0605(16) 0.110(2) 0.0069(14) 0.0187(16) 0.0424(16)

loop_
_atom_type_symbol
_atom_type_description
_atom_type_scat_dispersion_real
_atom_type_scat_dispersion_imag
_atom_type_scat_source
C C 0.0033 0.0016 'International Tables Vol C Tables 4.2.6.8 and 6.1.1.4'
H H 0.0000 0.0000 'International Tables Vol C Tables 4.2.6.8 and 6.1.1.4'
N N 0.0061 0.0033 'International Tables Vol C Tables 4.2.6.8 and 6.1.1.4'

loop_
_geom_angle_atom_site_label_1
_geom_angle_atom_site_label_2
_geom_angle_atom_site_label_3
_geom_angle
_geom_angle_publ_flag
N2 N1 C1 109.99(16) ?
N2 N1 C7 119.05(16) ?
C1 N1 C7 130.86(16) ?
N3 N2 N1 109.01(17) ?
N2 N3 C2 108.31(17) ?
C7 N4 C8 113.74(15) ?
C7 N4 C11 114.47(15) ?
C8 N4 C11 111.63(14) ?
C12 N5 C9 120.77(16) ?
C12 N5 C10 121.44(15) ?
C9 N5 C10 111.52(15) ?
C12 N6 C13 116.02(18) ?
C15 N7 C12 115.34(19) ?
N1 C1 C6 133.72(18) ?
N1 C1 C2 103.99(17) ?
C6 C1 C2 122.27(18) ?
N3 C2 C1 108.69(18) ?
N3 C2 C3 130.69(19) ?
C1 C2 C3 120.61(19) ?
C4 C3 C2 117.2(2) ?
C4 C3 H3 121.4 ?
C2 C3 H3 121.4 ?
C3 C4 C5 121.6(2) ?
C3 C4 H4 119.2 ?
C5 C4 H4 119.2 ?
C6 C5 C4 122.4(2) ?
C6 C5 H5 118.8 ?
C4 C5 H5 118.8 ?
C5 C6 C1 115.9(2) ?
C5 C6 H6 122.1 ?
C1 C6 H6 122.1 ?
N4 C7 N1 115.55(15) y
N4 C7 H7A 108.4 ?
N1 C7 H7A 108.4 ?
N4 C7 H7B 108.4 ?
N1 C7 H7B 108.4 ?
H7A C7 H7B 107.5 ?
N4 C8 C9 110.24(16) ?
N4 C8 H8A 109.6 ?
C9 C8 H8A 109.6 ?
N4 C8 H8B 109.6 ?
C9 C8 H8B 109.6 ?
H8A C8 H8B 108.1 ?
N5 C9 C8 110.09(14) ?
N5 C9 H9A 109.6 ?
C8 C9 H9A 109.6 ?
N5 C9 H9B 109.6 ?
C8 C9 H9B 109.6 ?
H9A C9 H9B 108.2 ?
N5 C10 C11 109.74(15) ?
N5 C10 H10A 109.7 ?
C11 C10 H10A 109.7 ?
N5 C10 H10B 109.7 ?
C11 C10 H10B 109.7 ?
H10A C10 H10B 108.2 ?
N4 C11 C10 110.20(14) ?
N4 C11 H11A 109.6 ?
C10 C11 H11A 109.6 ?
N4 C11 H11B 109.6 ?
C10 C11 H11B 109.6 ?
H11A C11 H11B 108.1 ?
N7 C12 N6 126.34(19) y
N7 C12 N5 117.49(17) y
N6 C12 N5 116.15(18) ?
N6 C13 C14 121.1(2) ?
N6 C13 C16 115.8(2) y
C14 C13 C16 123.0(2) y
C15 C14 C13 118.0(2) ?
C15 C14 H14 121.0 ?
C13 C14 H14 121.0 ?
N7 C15 C14 123.2(2) ?
N7 C15 H15 118.4 ?
C14 C15 H15 118.4 ?
C13 C16 H16A 109.5 ?
C13 C16 H16B 109.5 ?
H16A C16 H16B 109.5 ?
C13 C16 H16C 109.5 ?
H16A C16 H16C 109.5 ?
H16B C16 H16C 109.5 ?

loop_
_geom_bond_atom_site_label_1
_geom_bond_atom_site_label_2
_geom_bond_distance
_geom_bond_publ_flag
N1 N2 1.352(2) y
N1 C1 1.360(2) y
N1 C7 1.473(2) y
N2 N3 1.298(3) y
N3 C2 1.365(3) y
N4 C7 1.430(2) y
N4 C8 1.457(2) y
N4 C11 1.457(2) y
N5 C12 1.370(2) y
N5 C9 1.451(2) y
N5 C10 1.452(2) y
N6 C12 1.337(2) y
N6 C13 1.352(3) y
N7 C15 1.330(3) y
N7 C12 1.336(3) y
C1 C6 1.382(3) ?
C1 C2 1.391(3) ?
C2 C3 1.393(3) ?
C3 C4 1.349(3) ?
C3 H3 0.93 ?
C4 C5 1.400(3) ?
C4 H4 0.93 ?
C5 C6 1.364(3) ?
C5 H5 0.93 ?
C6 H6 0.93 ?
C7 H7A 0.97 ?
C7 H7B 0.97 ?
C8 C9 1.501(3) ?
C8 H8A 0.97 ?
C8 H8B 0.97 ?
C9 H9A 0.97 ?
C9 H9B 0.97 ?
C10 C11 1.504(3) ?
C10 H10A 0.97 ?
C10 H10B 0.97 ?
C11 H11A 0.97 ?
C11 H11B 0.97 ?
C13 C14 1.366(3) ?
C13 C16 1.481(3) ?
C14 C15 1.356(3) ?
C14 H14 0.93 ?
C15 H15 0.93 ?
C16 H16A 0.96 ?
C16 H16B 0.96 ?
C16 H16C 0.96 ?

loop_
_geom_hbond_atom_site_label_D
_geom_hbond_atom_site_label_H
_geom_hbond_atom_site_label_A
_geom_hbond_site_symmetry_A
_geom_hbond_distance_DH
_geom_hbond_distance_HA
_geom_hbond_distance_DA
_geom_hbond_angle_DHA
_geom_hbond_publ_flag
C6 H6 N3 1_655 0.93 2.50 3.430(3) 176 yes
C9 H9A N7 . 0.97 2.34 2.746(3) 105 yes
C10 H10B N6 . 0.97 2.33 2.744(3) 105 yes

loop_
_geom_torsion_atom_site_label_1
_geom_torsion_atom_site_label_2
_geom_torsion_atom_site_label_3
_geom_torsion_atom_site_label_4
_geom_torsion
C1 N1 N2 N3 -0.1(2)
C7 N1 N2 N3 176.62(17)
N1 N2 N3 C2 -0.1(2)
N2 N1 C1 C6 -177.9(2)
C7 N1 C1 C6 5.8(4)
N2 N1 C1 C2 0.3(2)
C7 N1 C1 C2 -175.98(18)
N2 N3 C2 C1 0.2(2)
N2 N3 C2 C3 179.1(2)
N1 C1 C2 N3 -0.3(2)
C6 C1 C2 N3 178.17(18)
N1 C1 C2 C3 -179.27(18)
C6 C1 C2 C3 -0.8(3)
N3 C2 C3 C4 -178.3(2)
C1 C2 C3 C4 0.4(3)
C2 C3 C4 C5 0.2(4)
C3 C4 C5 C6 -0.5(4)
C4 C5 C6 C1 0.1(4)
N1 C1 C6 C5 178.5(2)
C2 C1 C6 C5 0.6(3)
C8 N4 C7 N1 58.0(2)
C11 N4 C7 N1 -72.0(2)
N2 N1 C7 N4 -88.9(2)
C1 N1 C7 N4 87.1(2)
C7 N4 C8 C9 172.07(15)
C11 N4 C8 C9 -56.53(19)
C12 N5 C9 C8 94.3(2)
C10 N5 C9 C8 -58.2(2)
N4 C8 C9 N5 56.3(2)
C12 N5 C10 C11 -94.0(2)
C9 N5 C10 C11 58.37(19)
C7 N4 C11 C10 -172.10(15)
C8 N4 C11 C10 56.88(19)
N5 C10 C11 N4 -56.9(2)
C15 N7 C12 N6 0.3(3)
C15 N7 C12 N5 178.34(19)
C13 N6 C12 N7 0.2(3)
C13 N6 C12 N5 -177.93(16)
C9 N5 C12 N7 13.9(3)
C10 N5 C12 N7 163.73(17)
C9 N5 C12 N6 -167.80(15)
C10 N5 C12 N6 -18.0(3)
C12 N6 C13 C14 -0.4(3)
C12 N6 C13 C16 -179.30(19)
N6 C13 C14 C15 0.2(4)
C16 C13 C14 C15 179.0(2)
C12 N7 C15 C14 -0.5(4)
C13 C14 C15 N7 0.3(4)

loop_
_cod_related_entry_id
_cod_related_entry_database
_cod_related_entry_code
1 ChemSpider 17263303
